data_4320654
loop_
_publ_author_name
'Mario S\'anchez'
'Herbert H\"opfl'
'Maria-Eugenia Ochoa'
'Norberto Farf\'an'
'Rosa Santillan'
'Susana Rojas-Lima'

_publ_contact_author_address
;
Centro de Investigaciones Qu\'imicas
Universidad Aut\'onoma del Estado de Morelos
Av. Universidad 1001
C.P. 62210 Cuernavaca
Mexico 
;
_publ_contact_author_email ' hhopfl@buzon.uaem.mx '
_publ_contact_author_fax ' +52 73 29 79 98 '
_publ_contact_author_name 'Herbert H\"opfl'
_publ_contact_author_phone ' +52 73 29 79 97 '
_publ_section_title
;
 Preparation of Seven- and Eight-Membered Boron Heterocycles from
 Different Salen Ligands and Arylboronic Acids
;
_journal_name_full 'Inorganic Chemistry'
_journal_page_first 6405
_journal_page_last 6412
_journal_paper_doi 10.1021/ic010580g
_journal_volume 40
_journal_year 2001
_chemical_compound_source
;
prepared in the laboratory
;
_chemical_formula_moiety ' C29 H26 B2 N2 O3 '
_chemical_formula_sum 'C29 H26 B2 N2 O3'
_chemical_formula_weight 472.16
_chemical_melting_point_gt 300
_chemical_name_systematic
;
?
;
_space_group_IT_number 14
_symmetry_cell_setting monoclinic
_symmetry_space_group_name_Hall '-P 2ybc'
_symmetry_space_group_name_H-M 'P 1 21/c 1'
_atom_sites_solution_hydrogens geom
_atom_sites_solution_primary direct
_cell_angle_alpha 90
_cell_angle_beta 95.600(13)
_cell_angle_gamma 90
_cell_formula_units_Z 4
_cell_length_a 10.150(3)
_cell_length_b 19.230(5)
_cell_length_c 12.250(3)
_cell_measurement_reflns_used 0
_cell_measurement_temperature 293
_cell_measurement_theta_max 0
_cell_measurement_theta_min 0
_cell_volume 2379.6(11)
_computing_cell_refinement 'Crystalclear, 1999 (MSC)'
_computing_data_collection 'Crystalclear, 1999 (MSC)'
_computing_data_reduction
;
Crystalclear, 1999 (MSC)
;
_computing_molecular_graphics
;
 CAMERON (Watkin, Prout & Pearce,  1996)
;
_computing_publication_material
;
CRYSTALS Issue 10 (Watkin, Prout, Carruthers & Betteridge, 1996)
;
_computing_structure_refinement
;
CRYSTALS Issue 10 (Watkin, Prout, Carruthers & Betteridge, 1996)
;
_computing_structure_solution 'SIR92 (Giacovazzo et al, 1992)'
_diffrn_ambient_temperature 293
_diffrn_measurement_device_type '  Rigaku Mercury CCD'
_diffrn_measurement_method \w/2\q
_diffrn_radiation_monochromator graphite
_diffrn_radiation_type 'Mo K\a'
_diffrn_radiation_wavelength 0.71073
_diffrn_reflns_av_R_equivalents 0.00
_diffrn_reflns_limit_h_max 12
_diffrn_reflns_limit_h_min -12
_diffrn_reflns_limit_k_max 24
_diffrn_reflns_limit_k_min -23
_diffrn_reflns_limit_l_max 14
_diffrn_reflns_limit_l_min -15
_diffrn_reflns_number 5213
_diffrn_reflns_theta_max 25.00
_diffrn_reflns_theta_min 2.00
_diffrn_standards_decay_% 0.00
_diffrn_standards_interval_count 0
_diffrn_standards_interval_time 0
_diffrn_standards_number 0
_exptl_absorpt_coefficient_mu 0.08
_exptl_absorpt_correction_T_max 1.00
_exptl_absorpt_correction_T_min 1.00
_exptl_absorpt_correction_type none
_exptl_crystal_colour ' yellow '
_exptl_crystal_density_diffrn 1.32
_exptl_crystal_density_meas ?
_exptl_crystal_description ' prism '
_exptl_crystal_F_000 992.20
_exptl_crystal_size_max 0.3
_exptl_crystal_size_mid 0.3
_exptl_crystal_size_min 0.2
_refine_diff_density_max 0.24
_refine_diff_density_min -0.21
_refine_ls_extinction_coef 287.7(165)
_refine_ls_extinction_method 'Larson 1970 Crystallographic Computing eq 22'
_refine_ls_goodness_of_fit_ref 3.7075
_refine_ls_hydrogen_treatment refxyz
_refine_ls_matrix_type full
_refine_ls_number_parameters 402
_refine_ls_number_reflns 2702
_refine_ls_R_factor_gt 0.0562
_refine_ls_shift/su_max 0.053258
_refine_ls_structure_factor_coef F
_refine_ls_wR_factor_ref 0.0596
_reflns_limit_h_max 12
_reflns_limit_h_min -12
_reflns_limit_k_max 24
_reflns_limit_k_min 0
_reflns_limit_l_max 15
_reflns_limit_l_min 0
_reflns_number_gt 2702
_reflns_number_total 5047
_reflns_threshold_expression >4.00\s(I)
_cod_data_source_file ic010580g_1.cif
_cod_data_source_block CRYSTALS_cif
_cod_depositor_comments
;
The following automatic conversions were performed:

'_symmetry_cell_setting' value 'Monoclinic ' changed to 'monoclinic'
according to the built-in table from CIF Core dictionary named
'cif_core.dic' version 2.4.1 from 2010-06-29.

Automatic conversion script
Id: cif_fix_values 1646 2011-03-28 12:23:43Z adriana 

The following automatic conversions were performed:

'_exptl_crystal_density_meas' value 'not measured' was changed to '?'
- the value is perceived as not measured.

Automatic conversion script
Id: cif_fix_values 3008 2015-01-20 13:52:24Z robertas 
;
_cod_original_cell_volume 2379.6
_cod_original_sg_symbol_H-M 'P 1 21/c 1 '
_cod_original_formula_sum ' C29 H26 B2 N2 O3 '
_cod_database_code 4320654

loop_
_symmetry_equiv_pos_as_xyz
x,y,z
-x,-y,-z
-x,y+1/2,-z+1/2
x,-y+1/2,z+1/2

loop_
_atom_site_label
_atom_site_fract_x
_atom_site_fract_y
_atom_site_fract_z
_atom_site_U_iso_or_equiv
_atom_site_occupancy
_atom_site_adp_type
O1 1.0585(3) 0.19049(15) 0.8779(2) 0.0361 1.0000 Uani
O2 0.8906(3) 0.28108(13) 0.8399(2) 0.0319 1.0000 Uani
O3 1.0793(3) 0.35559(15) 0.8289(2) 0.0390 1.0000 Uani
B1 0.9238(5) 0.2177(2) 0.8969(3) 0.0323 1.0000 Uani
B2 0.9370(4) 0.3508(3) 0.8519(4) 0.0337 1.0000 Uani
N1 0.9243(3) 0.23178(17) 1.0268(2) 0.0332 1.0000 Uani
N2 0.9296(3) 0.37810(17) 0.9785(3) 0.0334 1.0000 Uani
C2 1.0308(4) 0.2337(2) 1.0930(3) 0.0341 1.0000 Uani
C3 1.1584(4) 0.2223(2) 1.0554(3) 0.0343 1.0000 Uani
C4 1.2741(4) 0.2312(2) 1.1260(4) 0.0412 1.0000 Uani
C5 1.3960(4) 0.2183(2) 1.0911(4) 0.0458 1.0000 Uani
C6 1.4037(4) 0.1938(2) 0.9847(4) 0.0448 1.0000 Uani
C7 1.2913(4) 0.1846(2) 0.9134(3) 0.0383 1.0000 Uani
C8 1.1666(4) 0.2000(2) 0.9470(3) 0.0321 1.0000 Uani
C11 0.8178(4) 0.1576(2) 0.8613(3) 0.0347 1.0000 Uani
C12 0.6943(4) 0.1724(2) 0.8059(3) 0.0376 1.0000 Uani
C13 0.6040(4) 0.1202(3) 0.7730(4) 0.0441 1.0000 Uani
C14 0.6358(5) 0.0515(3) 0.7929(4) 0.0524 1.0000 Uani
C15 0.7572(6) 0.0349(3) 0.8492(4) 0.0562 1.0000 Uani
C16 0.8463(5) 0.0872(2) 0.8830(4) 0.0494 1.0000 Uani
C17 0.7965(4) 0.2463(2) 1.0704(3) 0.0380 1.0000 Uani
C18 0.7252(4) 0.3096(2) 1.0163(3) 0.0373 1.0000 Uani
C19 0.8012(4) 0.3781(2) 1.0263(4) 0.0391 1.0000 Uani
C21 1.0323(4) 0.4024(2) 1.0375(3) 0.0374 1.0000 Uani
C22 1.1603(4) 0.4063(2) 0.9999(3) 0.0364 1.0000 Uani
C23 1.2698(5) 0.4318(2) 1.0675(4) 0.0464 1.0000 Uani
C24 1.3929(5) 0.4336(2) 1.0311(4) 0.0473 1.0000 Uani
C25 1.4101(5) 0.4101(2) 0.9263(4) 0.0451 1.0000 Uani
C26 1.3055(4) 0.3839(2) 0.8581(4) 0.0397 1.0000 Uani
C27 1.1791(4) 0.3817(2) 0.8944(3) 0.0359 1.0000 Uani
C30 0.8489(4) 0.4024(2) 0.7712(3) 0.0348 1.0000 Uani
C31 0.9021(5) 0.4628(2) 0.7288(4) 0.0468 1.0000 Uani
C32 0.8257(6) 0.5074(3) 0.6598(4) 0.0540 1.0000 Uani
C33 0.6951(5) 0.4932(3) 0.6298(4) 0.0505 1.0000 Uani
C34 0.6387(5) 0.4340(2) 0.6688(4) 0.0441 1.0000 Uani
C35 0.7156(4) 0.3897(2) 0.7388(3) 0.0378 1.0000 Uani
H21 1.0197 0.2419 1.1762 0.0500 1.0000 Uiso
H41 1.267(4) 0.244(2) 1.210(4) 0.051(3) 1.0000 Uiso
H51 1.484(4) 0.223(2) 1.145(3) 0.051(3) 1.0000 Uiso
H61 1.497(4) 0.185(2) 0.963(3) 0.051(3) 1.0000 Uiso
H71 1.299(4) 0.167(2) 0.837(4) 0.051(3) 1.0000 Uiso
H121 0.667(4) 0.222(2) 0.791(3) 0.051(3) 1.0000 Uiso
H131 0.511(5) 0.129(2) 0.735(3) 0.051(3) 1.0000 Uiso
H141 0.567(4) 0.013(2) 0.773(3) 0.051(3) 1.0000 Uiso
H151 0.785(4) -0.015(2) 0.873(3) 0.051(3) 1.0000 Uiso
H161 0.935(4) 0.070(2) 0.929(3) 0.051(3) 1.0000 Uiso
H171 0.813(4) 0.254(2) 1.153(4) 0.051(3) 1.0000 Uiso
H172 0.736(4) 0.199(2) 1.058(3) 0.051(3) 1.0000 Uiso
H181 0.634(4) 0.314(2) 1.052(3) 0.051(3) 1.0000 Uiso
H182 0.698(4) 0.296(2) 0.935(4) 0.051(3) 1.0000 Uiso
H191 0.814(4) 0.391(2) 1.110(4) 0.051(3) 1.0000 Uiso
H192 0.745(4) 0.415(2) 0.984(3) 0.051(3) 1.0000 Uiso
H211 1.022(4) 0.419(2) 1.117(3) 0.051(3) 1.0000 Uiso
H231 1.248(4) 0.445(2) 1.142(4) 0.051(3) 1.0000 Uiso
H241 1.475(4) 0.446(2) 1.082(3) 0.051(3) 1.0000 Uiso
H251 1.505(4) 0.413(2) 0.895(3) 0.051(3) 1.0000 Uiso
H261 1.313(4) 0.369(2) 0.775(4) 0.051(3) 1.0000 Uiso
H311 0.994(5) 0.474(2) 0.736(4) 0.051(3) 1.0000 Uiso
H321 0.865(4) 0.550(2) 0.633(3) 0.051(3) 1.0000 Uiso
H331 0.639(4) 0.521(2) 0.580(4) 0.051(3) 1.0000 Uiso
H341 0.537(4) 0.423(2) 0.652(3) 0.051(3) 1.0000 Uiso
H351 0.672(4) 0.348(2) 0.765(3) 0.051(3) 1.0000 Uiso

loop_
_atom_site_aniso_label
_atom_site_aniso_U_11
_atom_site_aniso_U_22
_atom_site_aniso_U_33
_atom_site_aniso_U_23
_atom_site_aniso_U_13
_atom_site_aniso_U_12
O1 0.0318(15) 0.0433(17) 0.0331(14) -0.0051(12) 0.0020(12) 0.0048(13)
O2 0.0357(15) 0.0313(15) 0.0283(13) -0.0026(11) 0.0019(11) -0.0025(12)
O3 0.0304(16) 0.0495(18) 0.0377(15) -0.0127(13) 0.0059(12) -0.0067(13)
B1 0.036(3) 0.035(3) 0.027(2) -0.0014(19) 0.0044(18) 0.002(2)
B2 0.030(2) 0.039(3) 0.034(2) -0.006(2) 0.009(2) -0.003(2)
N1 0.0342(18) 0.0368(19) 0.0290(17) 0.0026(14) 0.0056(14) 0.0034(15)
N2 0.0329(19) 0.0327(19) 0.0355(18) -0.0013(14) 0.0080(15) -0.0009(15)
C2 0.038(2) 0.034(2) 0.030(2) 0.0018(17) 0.0043(17) 0.0047(19)
C3 0.036(2) 0.033(2) 0.034(2) 0.0039(17) 0.0033(17) 0.0045(18)
C4 0.041(3) 0.044(3) 0.038(2) -0.002(2) -0.0032(19) -0.000(2)
C5 0.037(3) 0.051(3) 0.048(3) 0.002(2) -0.003(2) 0.003(2)
C6 0.030(2) 0.047(3) 0.057(3) 0.007(2) 0.006(2) 0.004(2)
C7 0.039(2) 0.036(2) 0.040(2) 0.0038(19) 0.007(2) 0.0056(19)
C8 0.033(2) 0.030(2) 0.033(2) 0.0012(16) 0.0027(17) 0.0023(17)
C11 0.039(2) 0.035(2) 0.031(2) -0.0027(17) 0.0111(18) 0.0002(18)
C12 0.037(2) 0.044(3) 0.032(2) -0.0035(18) 0.0069(18) -0.008(2)
C13 0.038(3) 0.051(3) 0.044(2) -0.007(2) 0.009(2) -0.011(2)
C14 0.059(3) 0.044(3) 0.056(3) -0.005(2) 0.015(2) -0.018(3)
C15 0.066(4) 0.035(3) 0.068(3) 0.002(2) 0.011(3) -0.005(3)
C16 0.055(3) 0.039(3) 0.055(3) 0.004(2) 0.003(2) -0.000(2)
C17 0.037(2) 0.047(3) 0.031(2) 0.0011(19) 0.0107(18) 0.004(2)
C18 0.036(2) 0.044(2) 0.033(2) 0.0024(19) 0.0097(18) 0.004(2)
C19 0.038(2) 0.041(3) 0.040(2) -0.002(2) 0.0109(19) 0.001(2)
C21 0.044(3) 0.033(2) 0.035(2) -0.0034(18) 0.0033(19) -0.0020(19)
C22 0.040(2) 0.032(2) 0.035(2) -0.0009(18) -0.0021(18) -0.0058(18)
C23 0.053(3) 0.044(3) 0.041(2) 0.003(2) -0.004(2) -0.010(2)
C24 0.041(3) 0.046(3) 0.052(3) 0.010(2) -0.011(2) -0.011(2)
C25 0.036(2) 0.042(3) 0.056(3) 0.009(2) 0.000(2) -0.001(2)
C26 0.034(2) 0.036(2) 0.048(3) -0.001(2) 0.003(2) 0.0001(18)
C27 0.031(2) 0.033(2) 0.043(2) 0.0015(18) -0.0004(18) -0.0043(18)
C30 0.041(2) 0.034(2) 0.031(2) -0.0041(17) 0.0090(17) -0.0009(19)
C31 0.047(3) 0.043(3) 0.053(3) 0.002(2) 0.014(2) -0.004(2)
C32 0.063(4) 0.042(3) 0.059(3) 0.014(2) 0.014(3) -0.000(2)
C33 0.060(3) 0.043(3) 0.049(3) 0.012(2) 0.007(2) 0.014(2)
C34 0.043(3) 0.040(3) 0.049(3) -0.002(2) 0.001(2) 0.005(2)
C35 0.040(2) 0.034(2) 0.039(2) -0.0008(18) 0.0054(19) 0.0012(19)

loop_
_atom_type_symbol
_atom_type_scat_dispersion_real
_atom_type_scat_dispersion_imag
_atom_type_scat_Cromer_Mann_a1
_atom_type_scat_Cromer_Mann_b1
_atom_type_scat_Cromer_Mann_a2
_atom_type_scat_Cromer_Mann_b2
_atom_type_scat_Cromer_Mann_a3
_atom_type_scat_Cromer_Mann_b3
_atom_type_scat_Cromer_Mann_a4
_atom_type_scat_Cromer_Mann_b4
_atom_type_scat_Cromer_Mann_c
_atom_type_scat_source
'C   ' 0.0020 0.0020 2.3100 20.8439 1.0200 10.2075 1.5886 0.5687 0.8650 51.6512 0.2156 International_Tables_Vol_IV_Table_2.2B
'H   ' 0.0000 0.0000 0.4930 10.5109 0.3229 26.1257 0.1402 3.1424 0.0408 57.7997 0.0030 International_Tables_Vol_IV_Table_2.2B
'O   ' 0.0080 0.0060 3.0485 13.2771 2.2868 5.7011 1.5463 0.3239 0.8670 32.9089 0.2508 International_Tables_Vol_IV_Table_2.2B
'N   ' 0.0040 0.0030 12.2126 0.0057 3.1322 9.8933 2.0125 28.9975 1.1663 0.5826 -11.5290 International_Tables_Vol_IV_Table_2.2B
'B   ' 0.0000 0.0010 2.0545 23.2185 1.3326 1.0210 1.0979 60.3498 0.7068 0.1403 -0.1932 International_Tables_Vol_IV_Table_2.2B

loop_
_geom_angle_atom_site_label_1
_geom_angle_site_symmetry_1
_geom_angle_atom_site_label_2
_geom_angle_site_symmetry_2
_geom_angle_atom_site_label_3
_geom_angle_site_symmetry_3
_geom_angle
_geom_angle_publ_flag
B1 . O1 . C8 . 124.0(3) yes
B1 . O2 . B2 . 133.9(3) yes
B2 . O3 . C27 . 126.9(3) yes
O1 . B1 . O2 . 113.3(3) yes
O1 . B1 . N1 . 107.2(3) yes
O2 . B1 . N1 . 108.5(3) yes
O1 . B1 . C11 . 107.6(3) yes
O2 . B1 . C11 . 111.1(3) yes
N1 . B1 . C11 . 109.0(3) yes
O2 . B2 . O3 . 110.7(3) yes
O2 . B2 . N2 . 110.6(3) yes
O3 . B2 . N2 . 106.9(3) yes
O2 . B2 . C30 . 111.0(3) yes
O3 . B2 . C30 . 109.5(3) yes
N2 . B2 . C30 . 107.9(3) yes
B1 . N1 . C2 . 123.2(3) yes
B1 . N1 . C17 . 118.0(3) yes
C2 . N1 . C17 . 118.7(3) yes
B2 . N2 . C19 . 119.8(3) yes
B2 . N2 . C21 . 122.1(3) yes
C19 . N2 . C21 . 118.1(3) yes
N1 . C2 . C3 . 121.5(3) yes
N1 . C2 . H21 . 117.0(4) no
C3 . C2 . H21 . 121.5(4) no
C2 . C3 . C4 . 120.9(4) yes
C2 . C3 . C8 . 119.3(4) yes
C4 . C3 . C8 . 119.8(4) yes
C3 . C4 . C5 . 120.9(4) yes
C3 . C4 . H41 . 119.6(23) no
C5 . C4 . H41 . 119.3(23) no
C4 . C5 . C6 . 119.2(4) yes
C4 . C5 . H51 . 121.5(23) no
C6 . C5 . H51 . 119.2(23) no
C5 . C6 . C7 . 121.1(4) yes
C5 . C6 . H61 . 116.1(24) no
C7 . C6 . H61 . 122.8(24) no
C6 . C7 . C8 . 120.2(4) yes
C6 . C7 . H71 . 119.9(25) no
C8 . C7 . H71 . 119.9(25) no
O1 . C8 . C3 . 121.4(3) yes
O1 . C8 . C7 . 119.8(3) yes
C3 . C8 . C7 . 118.7(4) yes
B1 . C11 . C12 . 122.1(4) yes
B1 . C11 . C16 . 121.4(4) yes
C12 . C11 . C16 . 116.5(4) yes
C11 . C12 . C13 . 122.0(4) yes
C11 . C12 . H121 . 120.2(25) no
C13 . C12 . H121 . 117.8(25) no
C12 . C13 . C14 . 120.3(5) yes
C12 . C13 . H131 . 124.0(25) no
C14 . C13 . H131 . 115.7(25) no
C13 . C14 . C15 . 119.4(5) yes
C13 . C14 . H141 . 120.4(25) no
C15 . C14 . H141 . 120.0(25) no
C14 . C15 . C16 . 120.0(5) yes
C14 . C15 . H151 . 124.3(25) no
C16 . C15 . H151 . 115.5(25) no
C11 . C16 . C15 . 121.8(5) yes
C11 . C16 . H161 . 123.2(24) no
C15 . C16 . H161 . 115.0(24) no
N1 . C17 . C18 . 112.8(3) yes
N1 . C17 . H171 . 108.9(24) no
C18 . C17 . H171 . 110.2(24) no
N1 . C17 . H172 . 107.2(22) no
C18 . C17 . H172 . 111.0(22) no
H171 . C17 . H172 . 106.6(32) no
C17 . C18 . C19 . 115.9(4) yes
C17 . C18 . H181 . 106.1(23) no
C19 . C18 . H181 . 110.5(23) no
C17 . C18 . H182 . 106.8(24) no
C19 . C18 . H182 . 112.0(24) no
H181 . C18 . H182 . 104.9(32) no
N2 . C19 . C18 . 115.2(3) yes
N2 . C19 . H191 . 111.1(24) no
C18 . C19 . H191 . 106.9(24) no
N2 . C19 . H192 . 105.6(24) no
C18 . C19 . H192 . 107.8(25) no
H191 . C19 . H192 . 110.3(34) no
N2 . C21 . C22 . 123.3(4) yes
N2 . C21 . H211 . 119.2(24) no
C22 . C21 . H211 . 117.5(24) no
C21 . C22 . C23 . 121.5(4) yes
C21 . C22 . C27 . 119.3(4) yes
C23 . C22 . C27 . 119.2(4) yes
C22 . C23 . C24 . 120.7(4) yes
C22 . C23 . H231 . 113.2(26) no
C24 . C23 . H231 . 126.0(26) no
C23 . C24 . C25 . 119.7(4) yes
C23 . C24 . H241 . 121.4(24) no
C25 . C24 . H241 . 118.5(24) no
C24 . C25 . C26 . 121.3(4) yes
C24 . C25 . H251 . 120.9(23) no
C26 . C25 . H251 . 117.8(23) no
C25 . C26 . C27 . 119.6(4) yes
C25 . C26 . H261 . 123.6(23) no
C27 . C26 . H261 . 116.5(23) no
O3 . C27 . C22 . 121.2(4) yes
O3 . C27 . C26 . 119.2(4) yes
C22 . C27 . C26 . 119.5(4) yes
B2 . C30 . C31 . 121.8(4) yes
B2 . C30 . C35 . 122.2(4) yes
C31 . C30 . C35 . 116.0(4) yes
C30 . C31 . C32 . 121.7(5) yes
C30 . C31 . H311 . 124.1(28) no
C32 . C31 . H311 . 113.7(27) no
C31 . C32 . C33 . 120.6(5) yes
C31 . C32 . H321 . 119.7(27) no
C33 . C32 . H321 . 119.6(26) no
C32 . C33 . C34 . 119.7(4) yes
C32 . C33 . H331 . 124.1(27) no
C34 . C33 . H331 . 116.1(27) no
C33 . C34 . C35 . 119.4(4) yes
C33 . C34 . H341 . 122.3(24) no
C35 . C34 . H341 . 118.2(24) no
C30 . C35 . C34 . 122.6(4) yes
C30 . C35 . H351 . 120.3(27) no
C34 . C35 . H351 . 117.1(27) no

loop_
_geom_bond_atom_site_label_1
_geom_bond_site_symmetry_1
_geom_bond_atom_site_label_2
_geom_bond_site_symmetry_2
_geom_bond_distance
_geom_bond_publ_flag
O1 . B1 . 1.504(5) yes
O1 . C8 . 1.331(4) yes
O2 . B1 . 1.428(5) yes
O2 . B2 . 1.424(5) yes
O3 . B2 . 1.501(5) yes
O3 . C27 . 1.328(5) yes
B1 . N1 . 1.614(5) yes
B1 . C11 . 1.609(6) yes
B2 . N2 . 1.646(5) yes
B2 . C30 . 1.609(6) yes
N1 . C2 . 1.287(5) yes
N1 . C17 . 1.477(5) yes
N2 . C19 . 1.480(5) yes
N2 . C21 . 1.296(5) yes
C2 . C3 . 1.433(5) yes
C2 . H21 . 1.049(4) no
C3 . C4 . 1.399(6) yes
C3 . C8 . 1.406(5) yes
C4 . C5 . 1.370(6) yes
C4 . H41 . 1.07(4) no
C5 . C6 . 1.395(6) yes
C5 . H51 . 1.06(4) no
C6 . C7 . 1.379(6) yes
C6 . H61 . 1.02(4) no
C7 . C8 . 1.400(5) yes
C7 . H71 . 1.01(4) no
C11 . C12 . 1.395(6) yes
C11 . C16 . 1.404(6) yes
C12 . C13 . 1.392(6) yes
C12 . H121 . 1.01(4) no
C13 . C14 . 1.376(7) yes
C13 . H131 . 1.03(5) no
C14 . C15 . 1.390(7) yes
C14 . H141 . 1.03(4) no
C15 . C16 . 1.389(7) yes
C15 . H151 . 1.03(5) no
C16 . H161 . 1.06(4) no
C17 . C18 . 1.533(6) yes
C17 . H171 . 1.02(4) no
C17 . H172 . 1.10(4) no
C18 . C19 . 1.525(6) yes
C18 . H181 . 1.06(4) no
C18 . H182 . 1.04(4) no
C19 . H191 . 1.05(4) no
C19 . H192 . 1.02(5) no
C21 . C22 . 1.422(6) yes
C21 . H211 . 1.04(4) no
C22 . C23 . 1.408(6) yes
C22 . C27 . 1.407(5) yes
C23 . C24 . 1.367(7) yes
C23 . H231 . 1.00(4) no
C24 . C25 . 1.388(6) yes
C24 . H241 . 1.02(4) no
C25 . C26 . 1.381(6) yes
C25 . H251 . 1.07(4) no
C26 . C27 . 1.399(6) yes
C26 . H261 . 1.07(4) no
C30 . C31 . 1.401(6) yes
C30 . C35 . 1.394(6) yes
C31 . C32 . 1.387(7) yes
C31 . H311 . 0.96(5) no
C32 . C33 . 1.368(7) yes
C32 . H321 . 0.98(4) no
C33 . C34 . 1.381(7) yes
C33 . H331 . 0.95(4) no
C34 . C35 . 1.392(6) yes
C34 . H341 . 1.05(4) no
C35 . H351 . 0.97(4) no
